data_7009107
loop_
_publ_author_name
'Doerrer, Linda H.'
'Graham, Andrew J.'
'Haussinger, Daniel'
'Green, Malcolm L. H.'

_publ_section_title
;
 Electrophilic addition reactions of the Lewis acids B(C6F5)2R
 [R&#x2005;=&#x2005;C6F5, Ph, H or Cl] with the metallocene hydrides
 [M(\h-C5H5)2H2] (M&#x2005;=&#x2005;Mo or W), [Re(\h-C5H5)2H] and
 [Ta(\h-C5H5)2H3]
;
_journal_issue 5
_journal_name_full 'Journal of the Chemical Society, Dalton Transactions'
_journal_page_first 813
_journal_paper_doi 10.1039/a908623d
_journal_year 2000
_chemical_compound_source
;

?

;
_chemical_formula_moiety 'C22 H12 B Cl F10 W'
_chemical_formula_sum 'C22 H12 B Cl F10 W'
_chemical_formula_weight 696.43
_chemical_melting_point ?
_chemical_name_systematic
;


?


;
_space_group_IT_number 2
_symmetry_cell_setting triclinic
_symmetry_space_group_name_Hall '-P 1'
_symmetry_space_group_name_H-M 'P -1'
_atom_sites_solution_hydrogens geom
_atom_sites_solution_primary direct
_atom_sites_solution_secondary difmap
_cell_angle_alpha 80.26(3)
_cell_angle_beta 74.88(3)
_cell_angle_gamma 67.53(2)
_cell_formula_units_Z 2
_cell_length_a 8.470(4)
_cell_length_b 10.106(4)
_cell_length_c 13.403(3)
_cell_measurement_temperature 125
_cell_volume 1020.4(7)
_diffrn_ambient_temperature 125
_diffrn_measurement_method \w/2\q
_diffrn_radiation_type 'Mo K\a'
_diffrn_radiation_wavelength 0.71073
_diffrn_reflns_av_R_equivalents 0.00
_diffrn_reflns_limit_h_max 10
_diffrn_reflns_limit_h_min -9
_diffrn_reflns_limit_k_max 12
_diffrn_reflns_limit_k_min -12
_diffrn_reflns_limit_l_max 16
_diffrn_reflns_limit_l_min 0
_diffrn_reflns_number 5082
_diffrn_reflns_theta_max 25.28
_diffrn_reflns_theta_min 1.78
_diffrn_standards_decay_% 0.00
_diffrn_standards_interval_count 0
_diffrn_standards_interval_time 0
_diffrn_standards_number 0
_exptl_absorpt_coefficient_mu 5.90
_exptl_absorpt_correction_T_max 1.00
_exptl_absorpt_correction_T_min 0.95
_exptl_absorpt_correction_type refdelf
_exptl_absorpt_process_details 'refined from delta-F (Walker & Stuart , 1983)'
_exptl_crystal_colour ' colourless '
_exptl_crystal_density_diffrn 2.267
_exptl_crystal_density_meas ?
_exptl_crystal_description ' prism '
_exptl_crystal_F_000 657.80
_exptl_crystal_size_max 0.4
_exptl_crystal_size_mid 0.3
_exptl_crystal_size_min 0.2
_refine_diff_density_max 1.75
_refine_diff_density_min -1.75
_refine_ls_extinction_method None
_refine_ls_goodness_of_fit_ref 1.0594
_refine_ls_hydrogen_treatment noref
_refine_ls_matrix_type full
_refine_ls_number_parameters 316
_refine_ls_number_reflns 3539
_refine_ls_R_factor_gt 0.0264
_refine_ls_shift/su_max 0.002306
_refine_ls_structure_factor_coef F
_refine_ls_weighting_details
;

Chebychev polynomial with 3 parameters, Carruthers & Watkin , 1979,

 2.24    -.389     1.78

;
_refine_ls_weighting_scheme calc
_refine_ls_wR_factor_ref 0.0296
_reflns_limit_h_max 10
_reflns_limit_h_min -9
_reflns_limit_k_max 12
_reflns_limit_k_min -12
_reflns_limit_l_max 16
_reflns_limit_l_min 0
_reflns_number_gt 3539
_reflns_number_total 3795
_reflns_threshold_expression >3.00\s(I)
_cod_data_source_file a908623d.txt
_cod_data_source_block 1
_cod_depositor_comments
;
The following automatic conversions were performed:
'_symmetry_cell_setting' value 'Triclinic ' changed to 'triclinic'
according to '/home/adriana/struct/CIF-dictionaries/cif_core.dic'
dictionary named 'cif_core.dic' version 2.4.1 from 2010-06-29.

Automatic conversion script
Id: cif_fix_enum 1555 2011-01-17 13:19:09Z saulius 

The following automatic conversions were performed:

'_chemical_melting_point' value 'not measured' was changed to '?' -
the value is undefined or not given.

Automatic conversion script
Id: cif_fix_values 1569 2011-02-09 13:29:24Z adriana 
;
_cod_original_cell_volume 1020.4(5)
_cod_original_sg_symbol_H-M 'P -1 '
_cod_database_code 7009107

loop_
_symmetry_equiv_pos_as_xyz
x,y,z
-x,-y,-z

loop_
_atom_site_label
_atom_site_fract_x
_atom_site_fract_y
_atom_site_fract_z
_atom_site_U_iso_or_equiv
_atom_site_occupancy
_atom_site_adp_type
W1 1.728684(16) 0.062346(12) 0.21561(1) 0.0150 1.0000 Uani
Cl1 1.18946(11) 0.17543(9) 0.38425(7) 0.0203 1.0000 Uani
F21 0.9475(3) 0.5378(2) 0.33851(18) 0.0246 1.0000 Uani
F22 0.6795(3) 0.6659(2) 0.2473(2) 0.0314 1.0000 Uani
F23 0.6650(3) 0.5615(3) 0.0754(2) 0.0316 1.0000 Uani
F24 0.9359(3) 0.3263(3) -0.00324(18) 0.0282 1.0000 Uani
F25 1.2103(3) 0.2015(2) 0.08152(18) 0.0266 1.0000 Uani
F31 1.3064(3) 0.5405(2) 0.13724(16) 0.0204 1.0000 Uani
F32 1.3252(3) 0.7755(2) 0.18933(18) 0.0246 1.0000 Uani
F33 1.3309(3) 0.7987(2) 0.38770(19) 0.0269 1.0000 Uani
F34 1.3191(3) 0.5773(2) 0.53353(18) 0.0235 1.0000 Uani
F35 1.3042(3) 0.3417(2) 0.48573(16) 0.0219 1.0000 Uani
C1 1.4403(4) 0.1901(3) 0.1950(3) 0.0167 1.0000 Uani
C2 1.4826(5) 0.0397(4) 0.1884(3) 0.0194 1.0000 Uani
C3 1.6188(5) -0.0079(4) 0.1015(3) 0.0278 1.0000 Uani
C4 1.6678(6) 0.1123(5) 0.0529(3) 0.0322 1.0000 Uani
C5 1.5559(5) 0.2332(4) 0.1104(3) 0.0212 1.0000 Uani
C6 1.6317(5) 0.0802(4) 0.3908(3) 0.0269 1.0000 Uani
C7 1.6831(5) -0.0658(4) 0.3715(3) 0.0262 1.0000 Uani
C8 1.8634(5) -0.1170(4) 0.3322(3) 0.0245 1.0000 Uani
C9 1.9243(5) -0.0017(4) 0.3231(3) 0.0276 1.0000 Uani
C10 1.7803(6) 0.1195(4) 0.3617(3) 0.0306 1.0000 Uani
C20 1.0998(4) 0.3653(4) 0.2129(3) 0.0171 1.0000 Uani
C21 0.9538(4) 0.4822(4) 0.2524(3) 0.0179 1.0000 Uani
C22 0.8109(4) 0.5495(4) 0.2072(3) 0.0217 1.0000 Uani
C23 0.8024(4) 0.4987(4) 0.1210(3) 0.0199 1.0000 Uani
C24 0.9413(5) 0.3788(4) 0.0797(3) 0.0203 1.0000 Uani
C25 1.0833(4) 0.3173(4) 0.1264(3) 0.0176 1.0000 Uani
C30 1.3031(4) 0.4255(3) 0.3080(3) 0.0141 1.0000 Uani
C31 1.3127(4) 0.5424(3) 0.2362(3) 0.0152 1.0000 Uani
C32 1.3202(4) 0.6675(4) 0.2618(3) 0.0179 1.0000 Uani
C33 1.3207(4) 0.6799(3) 0.3623(3) 0.0182 1.0000 Uani
C34 1.3149(4) 0.5681(4) 0.4358(3) 0.0173 1.0000 Uani
C35 1.3083(4) 0.4439(3) 0.4072(3) 0.0155 1.0000 Uani
B1 1.2672(5) 0.2943(4) 0.2704(3) 0.0144 1.0000 Uani
H202 1.7802 0.1925 0.1931 0.0207 1.0000 Uiso
H203 1.8922 0.0743 0.1455 0.0149 1.0000 Uiso
H204 1.8515 -0.0572 0.1602 0.0308 1.0000 Uiso
H21 1.4239 -0.0224 0.2383 0.0600 1.0000 Uiso
H31 1.6717 -0.1074 0.0777 0.0600 1.0000 Uiso
H41 1.7628 0.1116 -0.0099 0.0600 1.0000 Uiso
H51 1.5589 0.3326 0.0937 0.0600 1.0000 Uiso
H61 1.5107 0.1440 0.4202 0.0600 1.0000 Uiso
H71 1.6040 -0.1222 0.3839 0.0600 1.0000 Uiso
H81 1.9371 -0.2172 0.3135 0.0600 1.0000 Uiso
H91 2.0474 -0.0053 0.2945 0.0600 1.0000 Uiso
H101 1.7836 0.2158 0.3673 0.0600 1.0000 Uiso

loop_
_atom_site_aniso_label
_atom_site_aniso_U_11
_atom_site_aniso_U_22
_atom_site_aniso_U_33
_atom_site_aniso_U_23
_atom_site_aniso_U_13
_atom_site_aniso_U_12
W1 0.01734(9) 0.01497(9) 0.01092(11) -0.00109(5) -0.00160(6) -0.00465(6)
Cl1 0.0289(4) 0.0220(4) 0.0132(4) 0.0009(3) -0.0029(3) -0.0146(3)
F21 0.022(1) 0.0288(11) 0.0241(13) -0.0154(9) 0.0005(8) -0.0079(9)
F22 0.018(1) 0.0271(11) 0.0454(16) -0.013(1) -0.004(1) -0.0022(9)
F23 0.023(1) 0.0415(13) 0.0313(14) 0.005(1) -0.013(1) -0.010(1)
F24 0.0319(11) 0.0430(13) 0.0158(12) -0.0035(9) -0.0102(9) -0.016(1)
F25 0.027(1) 0.0312(11) 0.0206(13) -0.0156(9) -0.0063(9) -0.0024(9)
F31 0.030(1) 0.023(1) 0.0124(11) 0.0020(7) -0.0082(8) -0.0129(8)
F32 0.0350(11) 0.019(1) 0.0224(13) 0.0050(8) -0.0094(9) -0.0128(9)
F33 0.0374(12) 0.021(1) 0.0297(14) -0.0065(8) -0.008(1) -0.0158(9)
F34 0.0324(11) 0.025(1) 0.0161(12) -0.0076(8) -0.0077(9) -0.0099(9)
F35 0.0368(12) 0.0180(9) 0.0111(11) -0.0005(7) -0.0059(9) -0.0097(9)
C1 0.0195(15) 0.0186(15) 0.0123(18) -0.0001(12) -0.0090(13) -0.0040(12)
C2 0.0230(16) 0.0205(16) 0.0173(19) -0.0084(12) -0.0098(14) -0.0040(13)
C3 0.033(2) 0.0269(18) 0.020(2) -0.0099(14) -0.0099(16) 0.0002(15)
C4 0.033(2) 0.040(2) 0.013(2) -0.0042(15) -0.0034(16) -0.0010(17)
C5 0.0219(16) 0.0228(17) 0.0110(19) 0.0035(13) -0.0038(13) -0.0012(13)
C6 0.0306(19) 0.0308(19) 0.014(2) -0.0069(14) -0.0069(15) -0.0017(15)
C7 0.0318(19) 0.0289(19) 0.017(2) 0.0075(14) -0.0076(15) -0.0118(15)
C8 0.0314(19) 0.0175(16) 0.025(2) -0.0005(14) -0.0150(16) -0.0041(14)
C9 0.0315(19) 0.0320(19) 0.026(2) -0.0020(15) -0.0152(16) -0.0130(16)
C10 0.043(2) 0.0252(18) 0.028(2) -0.0093(15) -0.0155(18) -0.0096(17)
C20 0.0207(16) 0.0214(16) 0.0108(18) -0.0034(12) -0.0002(12) -0.0105(13)
C21 0.0169(15) 0.0198(15) 0.0193(19) -0.0047(12) -0.0020(13) -0.0090(13)
C22 0.0187(16) 0.0207(16) 0.022(2) -0.0044(13) 0.0023(14) -0.0065(13)
C23 0.0184(15) 0.0263(17) 0.016(2) 0.0030(13) -0.0055(13) -0.0097(14)
C24 0.0224(16) 0.0276(18) 0.0163(19) 0.0010(13) -0.0054(14) -0.0151(14)
C25 0.0204(15) 0.0204(15) 0.0112(18) -0.0022(12) -0.0020(13) -0.0071(13)
C30 0.0155(14) 0.0156(14) 0.0109(17) -0.0021(11) -0.0027(12) -0.0048(11)
C31 0.0147(14) 0.0184(15) 0.0127(18) -0.0019(12) -0.0031(12) -0.0057(12)
C32 0.0172(14) 0.0161(15) 0.0193(19) 0.0003(12) -0.0048(13) -0.0048(12)
C33 0.0192(15) 0.0142(14) 0.023(2) -0.0046(12) -0.0058(13) -0.0054(12)
C34 0.0170(14) 0.0205(15) 0.0146(19) -0.0074(12) -0.0020(12) -0.0054(12)
C35 0.0162(14) 0.0158(15) 0.0121(18) -0.0010(11) -0.0021(12) -0.0035(11)
B1 0.0221(17) 0.0142(15) 0.0083(19) -0.0022(12) -0.0033(14) -0.0074(13)

loop_
_atom_type_symbol
_atom_type_scat_dispersion_real
_atom_type_scat_dispersion_imag
_atom_type_scat_Cromer_Mann_a1
_atom_type_scat_Cromer_Mann_b1
_atom_type_scat_Cromer_Mann_a2
_atom_type_scat_Cromer_Mann_b2
_atom_type_scat_Cromer_Mann_a3
_atom_type_scat_Cromer_Mann_b3
_atom_type_scat_Cromer_Mann_a4
_atom_type_scat_Cromer_Mann_b4
_atom_type_scat_Cromer_Mann_c
_atom_type_scat_source
'W   ' -1.4210 6.8720 29.0818 1.7203 15.4300 9.2259 14.4327 0.3217 5.1198 57.0560 9.8875 International_Tables_Vol_IV_Table_2.2B
'Cl  ' 0.1320 0.1590 11.4604 0.0104 7.1964 1.1662 6.2556 18.5194 1.6455 47.7784 -9.5574 International_Tables_Vol_IV_Table_2.2B
'F   ' 0.0140 0.0100 3.5392 10.2825 2.6412 4.2944 1.5170 0.2615 1.0243 26.1476 0.2776 International_Tables_Vol_IV_Table_2.2B
'C   ' 0.0020 0.0020 2.3100 20.8439 1.0200 10.2075 1.5886 0.5687 0.8650 51.6512 0.2156 International_Tables_Vol_IV_Table_2.2B
'B   ' 0.0000 0.0010 2.0545 23.2185 1.3326 1.0210 1.0979 60.3498 0.7068 0.1403 -0.1932 International_Tables_Vol_IV_Table_2.2B
'H   ' 0.0000 0.0000 0.4930 10.5109 0.3229 26.1257 0.1402 3.1424 0.0408 57.7997 0.0030 International_Tables_Vol_IV_Table_2.2B

loop_
_geom_angle_atom_site_label_1
_geom_angle_site_symmetry_1
_geom_angle_atom_site_label_2
_geom_angle_site_symmetry_2
_geom_angle_atom_site_label_3
_geom_angle_site_symmetry_3
_geom_angle
_geom_angle_publ_flag
C1 . W1 . C2 . 35.88(11) yes
C1 . W1 . C3 . 59.87(12) yes
C2 . W1 . C3 . 35.54(14) yes
C1 . W1 . C4 . 59.89(13) yes
C2 . W1 . C4 . 59.59(15) yes
C3 . W1 . C4 . 36.19(16) yes
C1 . W1 . C5 . 35.28(12) yes
C2 . W1 . C5 . 58.90(13) yes
C3 . W1 . C5 . 59.54(14) yes
C4 . W1 . C5 . 35.89(14) yes
C1 . W1 . C6 . 89.10(13) yes
C2 . W1 . C6 . 96.08(14) yes
C3 . W1 . C6 . 129.60(15) yes
C4 . W1 . C6 . 148.98(14) yes
C5 . W1 . C6 . 116.61(13) yes
C1 . W1 . C7 . 101.50(13) yes
C2 . W1 . C7 . 86.69(13) yes
C3 . W1 . C7 . 107.88(15) yes
C4 . W1 . C7 . 143.56(16) yes
C5 . W1 . C7 . 136.71(13) yes
C1 . W1 . C8 . 136.26(13) yes
C2 . W1 . C8 . 112.98(13) yes
C3 . W1 . C8 . 116.35(14) yes
C4 . W1 . C8 . 145.08(14) yes
C5 . W1 . C8 . 171.27(13) yes
C1 . W1 . C9 . 146.79(14) yes
C2 . W1 . C9 . 145.90(14) yes
C3 . W1 . C9 . 147.93(14) yes
C4 . W1 . C9 . 150.92(16) yes
C5 . W1 . C9 . 150.72(14) yes
C1 . W1 . C10 . 112.24(14) yes
C2 . W1 . C10 . 130.49(15) yes
C3 . W1 . C10 . 165.00(17) yes
C4 . W1 . C10 . 153.88(16) yes
C5 . W1 . C10 . 122.60(14) yes
C1 . W1 . H202 . 94.28(8) no
C2 . W1 . H202 . 128.10(9) no
C3 . W1 . H202 . 122.69(11) no
C4 . W1 . H202 . 86.60(12) no
C5 . W1 . H202 . 70.56(9) no
C1 . W1 . H203 . 126.94(9) no
C2 . W1 . H203 . 133.75(9) no
C3 . W1 . H203 . 100.00(11) no
C4 . W1 . H203 . 75.59(11) no
C5 . W1 . H203 . 91.66(9) no
C1 . W1 . H204 . 125.79(8) no
C2 . W1 . H204 . 95.93(8) no
C3 . W1 . H204 . 65.95(9) no
C4 . W1 . H204 . 75.8(1) no
C5 . W1 . H204 . 111.65(9) no
C6 . W1 . C7 . 36.11(14) yes
C6 . W1 . C8 . 59.03(14) yes
C7 . W1 . C8 . 35.17(14) yes
C6 . W1 . C9 . 59.15(15) yes
C7 . W1 . C9 . 59.38(14) yes
C8 . W1 . C9 . 35.65(13) yes
C6 . W1 . C10 . 35.40(16) yes
C7 . W1 . C10 . 59.57(15) yes
C8 . W1 . C10 . 59.09(13) yes
C9 . W1 . C10 . 35.53(15) yes
C6 . W1 . H202 . 96.1(1) no
C7 . W1 . H202 . 128.0(1) no
C8 . W1 . H202 . 116.52(9) no
C9 . W1 . H202 . 80.9(1) no
C10 . W1 . H202 . 68.59(11) no
C6 . W1 . H203 . 130.0(1) no
C7 . W1 . H203 . 131.5(1) no
C8 . W1 . H203 . 96.8(1) no
C9 . W1 . H203 . 75.87(11) no
C10 . W1 . H203 . 94.84(12) no
C6 . W1 . H204 . 129.4(1) no
C7 . W1 . H204 . 96.13(11) no
C8 . W1 . H204 . 71.0(1) no
C9 . W1 . H204 . 85.33(11) no
C10 . W1 . H204 . 120.9(1) no
H202 . W1 . H203 . 53.460(4) no
H202 . W1 . H204 . 113.722(8) no
H203 . W1 . H204 . 60.282(5) no
W1 . C1 . C2 . 70.37(18) yes
W1 . C1 . C5 . 71.55(19) yes
C2 . C1 . C5 . 106.0(3) yes
W1 . C1 . B1 . 132.2(2) yes
C2 . C1 . B1 . 125.5(3) yes
C5 . C1 . B1 . 127.3(3) yes
W1 . C2 . C1 . 73.75(18) yes
W1 . C2 . C3 . 72.3(2) yes
C1 . C2 . C3 . 109.7(3) yes
W1 . C2 . H21 . 120.4(2) no
C1 . C2 . H21 . 125.1(3) no
C3 . C2 . H21 . 125.2(3) no
W1 . C3 . C2 . 72.2(2) yes
W1 . C3 . C4 . 71.6(2) yes
C2 . C3 . C4 . 107.5(3) yes
W1 . C3 . H31 . 121.8(3) no
C2 . C3 . H31 . 126.4(4) no
C4 . C3 . H31 . 126.1(4) no
W1 . C4 . C3 . 72.2(2) yes
W1 . C4 . C5 . 73.2(2) yes
C3 . C4 . C5 . 107.4(4) yes
W1 . C4 . H41 . 120.3(3) no
C3 . C4 . H41 . 126.2(4) no
C5 . C4 . H41 . 126.4(4) no
W1 . C5 . C1 . 73.17(19) yes
W1 . C5 . C4 . 70.9(2) yes
C1 . C5 . C4 . 109.4(3) yes
W1 . C5 . H51 . 122.1(3) no
C1 . C5 . H51 . 125.5(3) no
C4 . C5 . H51 . 125.2(4) no
W1 . C6 . C7 . 71.9(2) yes
W1 . C6 . C10 . 73.4(2) yes
C7 . C6 . C10 . 108.4(3) yes
W1 . C6 . H61 . 120.7(3) no
C7 . C6 . H61 . 125.8(4) no
C10 . C6 . H61 . 125.8(4) no
W1 . C7 . C6 . 72.0(2) yes
W1 . C7 . C8 . 74.0(2) yes
C6 . C7 . C8 . 107.9(3) yes
W1 . C7 . H71 . 119.9(3) no
C6 . C7 . H71 . 126.1(4) no
C8 . C7 . H71 . 126.0(4) no
W1 . C8 . C7 . 70.9(2) yes
W1 . C8 . C9 . 71.6(2) yes
C7 . C8 . C9 . 108.1(3) yes
W1 . C8 . H81 . 123.1(3) no
C7 . C8 . H81 . 126.1(4) no
C9 . C8 . H81 . 125.9(4) no
W1 . C9 . C8 . 72.8(2) yes
W1 . C9 . C10 . 72.5(2) yes
C8 . C9 . C10 . 107.9(4) yes
W1 . C9 . H91 . 120.6(3) no
C8 . C9 . H91 . 126.1(4) no
C10 . C9 . H91 . 125.9(4) no
W1 . C10 . C6 . 71.2(2) yes
W1 . C10 . C9 . 72.0(2) yes
C6 . C10 . C9 . 107.6(3) yes
W1 . C10 . H101 . 122.4(3) no
C6 . C10 . H101 . 126.1(4) no
C9 . C10 . H101 . 126.2(4) no
C21 . C20 . C25 . 113.3(3) yes
C21 . C20 . B1 . 120.6(3) yes
C25 . C20 . B1 . 126.1(3) yes
F21 . C21 . C20 . 120.3(3) yes
F21 . C21 . C22 . 115.7(3) yes
C20 . C21 . C22 . 124.0(3) yes
F22 . C22 . C21 . 120.2(3) yes
F22 . C22 . C23 . 119.6(3) yes
C21 . C22 . C23 . 120.2(3) yes
F23 . C23 . C22 . 121.6(3) yes
F23 . C23 . C24 . 119.7(3) yes
C22 . C23 . C24 . 118.7(3) yes
F24 . C24 . C23 . 120.0(3) yes
F24 . C24 . C25 . 121.1(3) yes
C23 . C24 . C25 . 118.9(3) yes
F25 . C25 . C20 . 120.5(3) yes
F25 . C25 . C24 . 114.6(3) yes
C20 . C25 . C24 . 124.9(3) yes
C31 . C30 . C35 . 113.5(3) yes
C31 . C30 . B1 . 118.4(3) yes
C35 . C30 . B1 . 127.7(3) yes
F31 . C31 . C30 . 120.1(3) yes
F31 . C31 . C32 . 116.0(3) yes
C30 . C31 . C32 . 123.8(3) yes
F32 . C32 . C31 . 120.2(3) yes
F32 . C32 . C33 . 120.2(3) yes
C31 . C32 . C33 . 119.6(3) yes
F33 . C33 . C32 . 120.2(3) yes
F33 . C33 . C34 . 120.4(3) yes
C32 . C33 . C34 . 119.4(3) yes
F34 . C34 . C33 . 120.1(3) yes
F34 . C34 . C35 . 120.4(3) yes
C33 . C34 . C35 . 119.5(3) yes
F35 . C35 . C30 . 121.9(3) yes
F35 . C35 . C34 . 114.0(3) yes
C30 . C35 . C34 . 124.1(3) yes
Cl1 . B1 . C1 . 107.8(2) yes
Cl1 . B1 . C20 . 103.2(2) yes
C1 . B1 . C20 . 111.5(3) yes
Cl1 . B1 . C30 . 112.8(2) yes
C1 . B1 . C30 . 112.7(3) yes
C20 . B1 . C30 . 108.5(3) yes

loop_
_geom_bond_atom_site_label_1
_geom_bond_site_symmetry_1
_geom_bond_atom_site_label_2
_geom_bond_site_symmetry_2
_geom_bond_distance
_geom_bond_publ_flag
W1 . C1 . 2.352(3) yes
W1 . C2 . 2.307(3) yes
W1 . C3 . 2.308(4) yes
W1 . C4 . 2.300(4) yes
W1 . C5 . 2.331(3) yes
W1 . C6 . 2.291(4) yes
W1 . C7 . 2.289(4) yes
W1 . C8 . 2.328(4) yes
W1 . C9 . 2.313(4) yes
W1 . C10 . 2.319(4) yes
W1 . H202 . 1.49875(12) no
W1 . H203 . 1.49236(12) no
W1 . H204 . 1.42613(12) no
Cl1 . B1 . 1.915(4) yes
F21 . C21 . 1.347(4) yes
F22 . C22 . 1.346(4) yes
F23 . C23 . 1.344(4) yes
F24 . C24 . 1.328(4) yes
F25 . C25 . 1.352(4) yes
F31 . C31 . 1.345(4) yes
F32 . C32 . 1.339(4) yes
F33 . C33 . 1.341(4) yes
F34 . C34 . 1.340(4) yes
F35 . C35 . 1.347(4) yes
C1 . C2 . 1.435(4) yes
C1 . C5 . 1.419(5) yes
C1 . B1 . 1.639(5) yes
C2 . C3 . 1.408(6) yes
C2 . H21 . 1.005(4) no
C3 . C4 . 1.431(6) yes
C3 . H31 . 1.002(4) no
C4 . C5 . 1.427(5) yes
C4 . H41 . 1.000(4) no
C5 . H51 . 1.001(4) no
C6 . C7 . 1.419(6) yes
C6 . C10 . 1.402(6) yes
C6 . H61 . 0.996(4) no
C7 . C8 . 1.395(6) yes
C7 . H71 . 1.001(4) no
C8 . C9 . 1.421(5) yes
C8 . H81 . 0.999(4) no
C9 . C10 . 1.413(6) yes
C9 . H91 . 1.001(4) no
C10 . H101 . 1.000(4) no
C20 . C21 . 1.400(5) yes
C20 . C25 . 1.388(5) yes
C20 . B1 . 1.650(5) yes
C21 . C22 . 1.381(5) yes
C22 . C23 . 1.371(5) yes
C23 . C24 . 1.399(5) yes
C24 . C25 . 1.383(5) yes
C30 . C31 . 1.406(5) yes
C30 . C35 . 1.387(5) yes
C30 . B1 . 1.649(4) yes
C31 . C32 . 1.393(5) yes
C32 . C33 . 1.375(5) yes
C33 . C34 . 1.375(5) yes
C34 . C35 . 1.398(4) yes
